data_4084737
loop_
_publ_author_name
'Alabau, Roberto G.'
'Eguillor, Beatriz'
'Esler, Jim'
'Esteruelas, Miguel A.'
'Oliv\'an, Montserrat'
'O\~nate, Enrique'
'Tsai, Jui-Yi'
'Xia, Chuanjun'

_publ_section_title
;
 CCC--Pincer--NHC Osmium Complexes: New Types of Blue-Green Emissive
 Neutral Compounds for Organic Light-Emitting Devices (OLEDs)
;
_journal_issue 19
_journal_name_full Organometallics
_journal_page_first 5582
_journal_paper_doi 10.1021/om500905t
_journal_volume 33
_journal_year 2014
_chemical_formula_sum 'C61 H52 F3 N9 Os'
_chemical_formula_weight 1158.32
_chemical_name_systematic
; 
 ? 
;
_space_group_IT_number 2
_symmetry_cell_setting triclinic
_symmetry_space_group_name_Hall '-P 1'
_symmetry_space_group_name_H-M 'P -1'
_atom_sites_solution_hydrogens geom
_atom_sites_solution_primary direct
_atom_sites_solution_secondary difmap
_audit_creation_method SHELXL-97
_cell_angle_alpha 67.9870(10)
_cell_angle_beta 63.5090(10)
_cell_angle_gamma 69.7170(10)
_cell_formula_units_Z 2
_cell_length_a 14.5098(7)
_cell_length_b 14.5147(7)
_cell_length_c 14.6079(7)
_cell_measurement_reflns_used 8425
_cell_measurement_temperature 100(2)
_cell_measurement_theta_max 28
_cell_measurement_theta_min 2.4
_cell_volume 2492.3(2)
_computing_cell_refinement 'SAINT+ v. 7.56a (Bruker AXS, 2008)'
_computing_data_collection 'apex2 v. 7.0 (Bruker AXS, 2009)'
_computing_data_reduction 'SAINT+ v. 7.56a (Bruker AXS, 2008)'
_computing_molecular_graphics 'XP, SHELXTL v. 6.14 (Bruker, 2000)'
_computing_publication_material 'XCIF, SHELXTL v. 6.14 (Bruker, 2000)'
_computing_structure_refinement 'SHELXL-97 (Sheldrick, 1997)'
_computing_structure_solution 'SHELXS-97 (Sheldrick, 1990)'
_diffrn_ambient_temperature 100(2)
_diffrn_detector_area_resol_mean 8.33
_diffrn_measured_fraction_theta_full 0.981
_diffrn_measured_fraction_theta_max 0.908
_diffrn_measurement_device_type 'Bruker APEX CCD system'
_diffrn_measurement_method '\w rotations with narrow frames'
_diffrn_radiation_monochromator graphite
_diffrn_radiation_source 'normal-focus sealed tube'
_diffrn_radiation_type MoK\a
_diffrn_radiation_wavelength 0.71073
_diffrn_reflns_av_R_equivalents 0.0362
_diffrn_reflns_av_sigmaI/netI 0.0525
_diffrn_reflns_limit_h_max 19
_diffrn_reflns_limit_h_min -18
_diffrn_reflns_limit_k_max 19
_diffrn_reflns_limit_k_min -18
_diffrn_reflns_limit_l_max 18
_diffrn_reflns_limit_l_min -18
_diffrn_reflns_number 27927
_diffrn_reflns_theta_full 27.50
_diffrn_reflns_theta_max 28.61
_diffrn_reflns_theta_min 1.55
_exptl_absorpt_coefficient_mu 2.621
_exptl_absorpt_correction_T_max 0.862
_exptl_absorpt_correction_T_min 0.756
_exptl_absorpt_correction_type multi-scan
_exptl_absorpt_process_details
;
Absorption correction performed with SADABS program. This is based on the
method of Blessing: Blessing, R. H., Acta Crystallogr., Sect. A 1995, 51, 33.

SADABS: Area-Detector Absorption Correction. Bruker-AXS 
within SAINT+ package, v. 6.1 (2000).
;
_exptl_crystal_colour colourless
_exptl_crystal_density_diffrn 1.543
_exptl_crystal_density_method 'not measured'
_exptl_crystal_description 'irregular block'
_exptl_crystal_F_000 1168
_exptl_crystal_size_max 0.17
_exptl_crystal_size_mid 0.11
_exptl_crystal_size_min 0.07
_refine_diff_density_max 1.795
_refine_diff_density_min -1.077
_refine_diff_density_rms 0.130
_refine_ls_extinction_method none
_refine_ls_goodness_of_fit_ref 1.079
_refine_ls_hydrogen_treatment mixed
_refine_ls_matrix_type full
_refine_ls_number_parameters 586
_refine_ls_number_reflns 11593
_refine_ls_number_restraints 9
_refine_ls_restrained_S_all 1.080
_refine_ls_R_factor_all 0.0533
_refine_ls_R_factor_gt 0.0428
_refine_ls_shift/su_max 0.002
_refine_ls_shift/su_mean 0.000
_refine_ls_structure_factor_coef Fsqd
_refine_ls_weighting_details 'calc w=1/[\s^2^(Fo^2^)+(0.0446P)^2^+5.8676P] where P=(Fo^2^+2Fc^2^)/3'
_refine_ls_weighting_scheme calc
_refine_ls_wR_factor_gt 0.1003
_refine_ls_wR_factor_ref 0.1060
_reflns_number_gt 10083
_reflns_number_total 11593
_reflns_threshold_expression >2sigma(I)
_cod_data_source_file om500905t_si_002.cif
_cod_data_source_block 12
_cod_original_sg_symbol_H-M P-1
_cod_database_code 4084737

loop_
_symmetry_equiv_pos_as_xyz
'x, y, z'
'-x, -y, -z'

loop_
_atom_site_label
_atom_site_type_symbol
_atom_site_fract_x
_atom_site_fract_y
_atom_site_fract_z
_atom_site_U_iso_or_equiv
_atom_site_adp_type
_atom_site_occupancy
_atom_site_symmetry_multiplicity
_atom_site_calc_flag
_atom_site_refinement_flags
_atom_site_disorder_assembly
_atom_site_disorder_group
Os Os 0.714688(14) 0.767177(14) 0.716328(14) 0.02195(6) Uani 1 1 d . . .
F1 F 1.0009(3) 0.6456(3) 1.0357(3) 0.0662(11) Uani 1 1 d . . .
F2 F 1.1086(3) 0.7115(3) 0.8873(4) 0.0764(14) Uani 1 1 d . . .
F3 F 1.1091(3) 0.5536(3) 0.9301(4) 0.0667(12) Uani 1 1 d . . .
N1 N 0.6011(3) 0.9685(3) 0.7965(3) 0.0277(9) Uani 1 1 d . . .
N2 N 0.7352(3) 0.8727(3) 0.8429(3) 0.0264(8) Uani 1 1 d . . .
N3 N 0.8137(3) 0.5684(3) 0.6312(3) 0.0274(9) Uani 1 1 d . . .
N4 N 0.8913(3) 0.5863(3) 0.7203(3) 0.0250(8) Uani 1 1 d . . .
N5 N 0.8740(3) 0.8834(3) 0.5057(3) 0.0306(9) Uani 1 1 d . . .
N6 N 0.7265(3) 0.8850(3) 0.4973(3) 0.0307(9) Uani 1 1 d . . .
N7 N 0.5034(3) 0.7179(3) 0.8088(3) 0.0275(9) Uani 1 1 d . . .
N8 N 0.5640(3) 0.6556(3) 0.9377(3) 0.0274(9) Uani 1 1 d . . .
N9 N -0.0740(6) 0.8802(5) 0.0521(5) 0.0670(17) Uani 1 1 d . . .
C1 C 0.6759(4) 0.8811(4) 0.7859(4) 0.0248(9) Uani 1 1 d . . .
C2 C 0.5250(4) 1.0120(4) 0.7454(5) 0.0381(12) Uani 1 1 d . . .
H2A H 0.5327 0.9669 0.7054 0.057 Uiso 1 1 calc R . .
H2B H 0.5369 1.0787 0.6969 0.057 Uiso 1 1 calc R . .
H2C H 0.4537 1.0200 0.7991 0.057 Uiso 1 1 calc R . .
C3 C 0.6099(4) 1.0140(4) 0.8602(4) 0.0319(11) Uani 1 1 d . . .
C4 C 0.5491(4) 1.1010(4) 0.8941(4) 0.0383(12) Uani 1 1 d . . .
H4 H 0.4911 1.1420 0.8733 0.046 Uiso 1 1 calc R . .
C5 C 0.5776(5) 1.1252(5) 0.9600(5) 0.0439(14) Uani 1 1 d . . .
H5 H 0.5377 1.1839 0.9854 0.053 Uiso 1 1 calc R . .
C6 C 0.6635(5) 1.0650(5) 0.9898(5) 0.0437(14) Uani 1 1 d . . .
H6 H 0.6807 1.0840 1.0349 0.052 Uiso 1 1 calc R . .
C7 C 0.7249(4) 0.9778(4) 0.9554(4) 0.0358(12) Uani 1 1 d . . .
H7 H 0.7838 0.9374 0.9751 0.043 Uiso 1 1 calc R . .
C8 C 0.6952(4) 0.9531(4) 0.8906(4) 0.0306(11) Uani 1 1 d . . .
C9 C 0.8194(4) 0.7867(4) 0.8438(4) 0.0276(10) Uani 1 1 d . . .
C10 C 0.8225(4) 0.7270(4) 0.7856(3) 0.0240(9) Uani 1 1 d . . .
C11 C 0.9010(4) 0.6376(4) 0.7796(4) 0.0266(10) Uani 1 1 d . . .
C12 C 0.9744(4) 0.6083(4) 0.8267(4) 0.0293(10) Uani 1 1 d . . .
H12 H 1.0276 0.5478 0.8207 0.035 Uiso 1 1 calc R . .
C13 C 0.9676(4) 0.6709(4) 0.8836(4) 0.0326(11) Uani 1 1 d . . .
C14 C 1.0446(5) 0.6458(5) 0.9325(5) 0.0445(14) Uani 1 1 d . . .
C15 C 0.8907(4) 0.7601(4) 0.8934(4) 0.0294(10) Uani 1 1 d . . .
H15 H 0.8871 0.8014 0.9327 0.035 Uiso 1 1 calc R . .
C16 C 0.8080(4) 0.6323(4) 0.6833(4) 0.0255(10) Uani 1 1 d . . .
C17 C 0.9470(4) 0.4946(4) 0.6917(4) 0.0292(10) Uani 1 1 d . . .
C18 C 1.0349(4) 0.4222(4) 0.7093(4) 0.0364(12) Uani 1 1 d . . .
H18 H 1.0694 0.4289 0.7477 0.044 Uiso 1 1 calc R . .
C19 C 1.0687(5) 0.3396(5) 0.6670(5) 0.0455(14) Uani 1 1 d . . .
H19 H 1.1274 0.2879 0.6780 0.055 Uiso 1 1 calc R . .
C20 C 1.0195(5) 0.3301(4) 0.6092(5) 0.0451(15) Uani 1 1 d . . .
H20 H 1.0462 0.2729 0.5809 0.054 Uiso 1 1 calc R . .
C21 C 0.9328(5) 0.4017(4) 0.5920(4) 0.0380(13) Uani 1 1 d . . .
H21 H 0.8990 0.3951 0.5528 0.046 Uiso 1 1 calc R . .
C22 C 0.8974(4) 0.4839(4) 0.6348(4) 0.0304(11) Uani 1 1 d . . .
C23 C 0.7405(4) 0.5846(4) 0.5816(4) 0.0374(12) Uani 1 1 d . . .
H23A H 0.6840 0.5483 0.6315 0.056 Uiso 1 1 calc R . .
H23B H 0.7779 0.5589 0.5182 0.056 Uiso 1 1 calc R . .
H23C H 0.7102 0.6576 0.5614 0.056 Uiso 1 1 calc R . .
C24 C 0.7818(4) 0.8502(4) 0.5652(4) 0.0259(10) Uani 1 1 d . . .
C25 C 0.9574(4) 0.8631(5) 0.5437(5) 0.0404(13) Uani 1 1 d . . .
H25A H 0.9403 0.8173 0.6154 0.061 Uiso 1 1 calc R . .
H25B H 0.9647 0.9271 0.5451 0.061 Uiso 1 1 calc R . .
H25C H 1.0239 0.8310 0.4964 0.061 Uiso 1 1 calc R . .
C26 C 0.8773(4) 0.9391(4) 0.4041(4) 0.0337(11) Uani 1 1 d . . .
C27 C 0.9527(5) 0.9886(5) 0.3195(4) 0.0441(14) Uani 1 1 d . . .
H27 H 1.0166 0.9869 0.3242 0.053 Uiso 1 1 calc R . .
C28 C 0.9311(6) 1.0406(5) 0.2277(5) 0.0514(17) Uani 1 1 d . . .
H28 H 0.9810 1.0757 0.1681 0.062 Uiso 1 1 calc R . .
C29 C 0.8394(6) 1.0426(5) 0.2210(5) 0.0509(16) Uani 1 1 d . . .
H29 H 0.8277 1.0791 0.1565 0.061 Uiso 1 1 calc R . .
C30 C 0.7626(5) 0.9933(5) 0.3048(4) 0.0462(15) Uani 1 1 d . . .
H30 H 0.6991 0.9953 0.2991 0.055 Uiso 1 1 calc R . .
C31 C 0.7834(4) 0.9410(4) 0.3971(4) 0.0350(12) Uani 1 1 d . . .
C32 C 0.6261(4) 0.8596(4) 0.5414(4) 0.0334(11) Uani 1 1 d . . .
C33 C 0.6066(4) 0.8035(4) 0.6461(4) 0.0281(10) Uani 1 1 d . . .
C34 C 0.5112(4) 0.7727(4) 0.7025(4) 0.0301(11) Uani 1 1 d . . .
C35 C 0.4395(5) 0.7921(5) 0.6558(5) 0.0428(14) Uani 1 1 d . . .
H35 H 0.3757 0.7684 0.6948 0.051 Uiso 1 1 calc R . .
C36 C 0.4633(5) 0.8475(6) 0.5499(5) 0.0544(18) Uani 1 1 d . . .
H36 H 0.4147 0.8618 0.5168 0.065 Uiso 1 1 calc R . .
C37 C 0.5565(5) 0.8823(5) 0.4914(5) 0.0492(16) Uani 1 1 d . . .
H37 H 0.5718 0.9205 0.4194 0.059 Uiso 1 1 calc R . .
C38 C 0.5906(4) 0.7057(4) 0.8328(4) 0.0244(9) Uani 1 1 d . . .
C39 C 0.4238(4) 0.6764(4) 0.8992(4) 0.0294(10) Uani 1 1 d . . .
C40 C 0.3225(4) 0.6720(4) 0.9176(4) 0.0386(12) Uani 1 1 d . . .
H40 H 0.2940 0.7000 0.8632 0.046 Uiso 1 1 calc R . .
C41 C 0.2660(5) 0.6240(5) 1.0201(5) 0.0459(15) Uani 1 1 d . . .
H41 H 0.1968 0.6185 1.0358 0.055 Uiso 1 1 calc R . .
C42 C 0.3059(5) 0.5838(5) 1.1008(5) 0.0435(14) Uani 1 1 d . . .
H42 H 0.2639 0.5512 1.1697 0.052 Uiso 1 1 calc R . .
C43 C 0.4047(4) 0.5902(4) 1.0826(4) 0.0359(12) Uani 1 1 d . . .
H43 H 0.4324 0.5632 1.1376 0.043 Uiso 1 1 calc R . .
C44 C 0.4626(4) 0.6376(4) 0.9807(4) 0.0301(11) Uani 1 1 d . . .
C45 C 0.6284(4) 0.6284(4) 1.0002(4) 0.0355(12) Uani 1 1 d . . .
H45A H 0.6976 0.6447 0.9538 0.053 Uiso 1 1 calc R . .
H45B H 0.6374 0.5553 1.0351 0.053 Uiso 1 1 calc R . .
H45C H 0.5938 0.6667 1.0539 0.053 Uiso 1 1 calc R . .
C46 C -0.0054(6) 0.8625(5) 0.0787(5) 0.0485(15) Uani 1 1 d . . .
C47 C 0.0819(6) 0.8427(6) 0.1109(6) 0.0602(18) Uani 1 1 d . . .
H47A H 0.1014 0.9070 0.0944 0.090 Uiso 1 1 calc R . .
H47B H 0.1423 0.7968 0.0728 0.090 Uiso 1 1 calc R . .
H47C H 0.0612 0.8110 0.1874 0.090 Uiso 1 1 calc R . .
C48A C 0.7666(15) 0.2345(14) 0.6212(16) 0.0806(10) Uiso 0.212(10) 1 d PGD A 1
C49A C 0.765(2) 0.1383(14) 0.6235(19) 0.0806(10) Uiso 0.212(10) 1 d PGD A 1
H49A H 0.7573 0.0853 0.6874 0.097 Uiso 0.212(10) 1 calc PR A 1
C50A C 0.776(3) 0.1197(19) 0.532(2) 0.0806(10) Uiso 0.212(10) 1 d PG A 1
H50A H 0.7750 0.0539 0.5338 0.097 Uiso 0.212(10) 1 calc PR A 1
C51A C 0.788(3) 0.197(2) 0.4388(18) 0.0806(10) Uiso 0.212(10) 1 d PG A 1
H51A H 0.7948 0.1844 0.3765 0.097 Uiso 0.212(10) 1 calc PR A 1
C52A C 0.789(3) 0.293(2) 0.4366(15) 0.0806(10) Uiso 0.212(10) 1 d PG A 1
H52A H 0.7969 0.3463 0.3727 0.097 Uiso 0.212(10) 1 calc PR A 1
C53A C 0.778(2) 0.3120(14) 0.5278(18) 0.0806(10) Uiso 0.212(10) 1 d PGD A 1
H53A H 0.7792 0.3777 0.5263 0.097 Uiso 0.212(10) 1 calc PR A 1
C54A C 0.746(4) 0.254(3) 0.7226(19) 0.098(3) Uiso 0.212(10) 1 d PD A 1
H54A H 0.7607 0.3205 0.7075 0.147 Uiso 0.212(10) 1 calc PR A 1
H54B H 0.7917 0.2008 0.7581 0.147 Uiso 0.212(10) 1 calc PR A 1
H54C H 0.6720 0.2545 0.7687 0.147 Uiso 0.212(10) 1 calc PR A 1
C48B C 0.7280(7) 0.2768(6) 0.5929(5) 0.0806(10) Uiso 0.788(10) 1 d PGD A 2
C49B C 0.7402(7) 0.1752(6) 0.6004(5) 0.0806(10) Uiso 0.788(10) 1 d PGD A 2
H49B H 0.7247 0.1273 0.6679 0.097 Uiso 0.788(10) 1 calc PR A 2
C50B C 0.7752(8) 0.1438(5) 0.5092(6) 0.0806(10) Uiso 0.788(10) 1 d PG A 2
H50B H 0.7836 0.0743 0.5144 0.097 Uiso 0.788(10) 1 calc PR A 2
C51B C 0.7979(9) 0.2139(6) 0.4105(5) 0.0806(10) Uiso 0.788(10) 1 d PG A 2
H51B H 0.8218 0.1924 0.3482 0.097 Uiso 0.788(10) 1 calc PR A 2
C52B C 0.7857(7) 0.3155(6) 0.4030(5) 0.0806(10) Uiso 0.788(10) 1 d PG A 2
H52B H 0.8013 0.3634 0.3355 0.097 Uiso 0.788(10) 1 calc PR A 2
C53B C 0.7508(7) 0.3469(5) 0.4942(6) 0.0806(10) Uiso 0.788(10) 1 d PGD A 2
H53B H 0.7424 0.4164 0.4890 0.097 Uiso 0.788(10) 1 calc PR A 2
C54B C 0.6890(10) 0.3081(9) 0.6929(7) 0.098(3) Uiso 0.788(10) 1 d PD A 2
H54D H 0.6849 0.3811 0.6755 0.147 Uiso 0.788(10) 1 calc PR A 2
H54E H 0.7376 0.2699 0.7308 0.147 Uiso 0.788(10) 1 calc PR A 2
H54F H 0.6188 0.2937 0.7378 0.147 Uiso 0.788(10) 1 calc PR A 2
C55A C 0.6254(9) 0.5663(7) 0.2850(9) 0.0806(10) Uiso 0.591(8) 1 d PGD B 1
C56A C 0.7072(8) 0.6095(8) 0.2021(7) 0.0806(10) Uiso 0.591(8) 1 d PG B 1
H56A H 0.7478 0.5818 0.1428 0.097 Uiso 0.591(8) 1 calc PR B 1
C57A C 0.7296(8) 0.6933(8) 0.2062(8) 0.0806(10) Uiso 0.591(8) 1 d PG B 1
H57A H 0.7855 0.7229 0.1496 0.097 Uiso 0.591(8) 1 calc PR B 1
C58A C 0.6701(8) 0.7339(7) 0.2930(8) 0.0806(10) Uiso 0.591(8) 1 d PG B 1
H58A H 0.6854 0.7912 0.2958 0.097 Uiso 0.591(8) 1 calc PR B 1
C59A C 0.5884(8) 0.6907(8) 0.3759(7) 0.0806(10) Uiso 0.591(8) 1 d PG B 1
H59A H 0.5477 0.7184 0.4352 0.097 Uiso 0.591(8) 1 calc PR B 1
C60A C 0.5660(7) 0.6069(8) 0.3718(7) 0.0806(10) Uiso 0.591(8) 1 d PG B 1
H60A H 0.5101 0.5774 0.4284 0.097 Uiso 0.591(8) 1 calc PR B 1
C61A C 0.5964(15) 0.4785(11) 0.2823(15) 0.098(3) Uiso 0.591(8) 1 d PD B 1
H61A H 0.5370 0.4594 0.3474 0.147 Uiso 0.591(8) 1 calc PR B 1
H61B H 0.6570 0.4206 0.2770 0.147 Uiso 0.591(8) 1 calc PR B 1
H61C H 0.5762 0.4979 0.2208 0.147 Uiso 0.591(8) 1 calc PR B 1
C55B C 0.5933(11) 0.5652(10) 0.3049(12) 0.0806(10) Uiso 0.409(8) 1 d PGD B 2
C56B C 0.6869(12) 0.5549(10) 0.2184(12) 0.0806(10) Uiso 0.409(8) 1 d PG B 2
H56B H 0.7088 0.4986 0.1897 0.097 Uiso 0.409(8) 1 calc PR B 2
C57B C 0.7485(10) 0.6268(12) 0.1741(11) 0.0806(10) Uiso 0.409(8) 1 d PG B 2
H57B H 0.8125 0.6198 0.1150 0.097 Uiso 0.409(8) 1 calc PR B 2
C58B C 0.7165(11) 0.7092(11) 0.2161(13) 0.0806(10) Uiso 0.409(8) 1 d PG B 2
H58B H 0.7585 0.7584 0.1858 0.097 Uiso 0.409(8) 1 calc PR B 2
C59B C 0.6229(12) 0.7195(10) 0.3026(12) 0.0806(10) Uiso 0.409(8) 1 d PG B 2
H59B H 0.6010 0.7758 0.3313 0.097 Uiso 0.409(8) 1 calc PR B 2
C60B C 0.5613(10) 0.6476(12) 0.3469(10) 0.0806(10) Uiso 0.409(8) 1 d PG B 2
H60B H 0.4973 0.6547 0.4060 0.097 Uiso 0.409(8) 1 calc PR B 2
C61B C 0.5226(18) 0.4922(17) 0.349(2) 0.098(3) Uiso 0.409(8) 1 d PD B 2
H61D H 0.4597 0.5118 0.4077 0.147 Uiso 0.409(8) 1 calc PR B 2
H61E H 0.5604 0.4233 0.3738 0.147 Uiso 0.409(8) 1 calc PR B 2
H61F H 0.5015 0.4937 0.2930 0.147 Uiso 0.409(8) 1 calc PR B 2

loop_
_atom_site_aniso_label
_atom_site_aniso_U_11
_atom_site_aniso_U_22
_atom_site_aniso_U_33
_atom_site_aniso_U_23
_atom_site_aniso_U_13
_atom_site_aniso_U_12
Os 0.02122(9) 0.02260(10) 0.02119(9) -0.00631(7) -0.00513(7) -0.00665(7)
F1 0.070(3) 0.081(3) 0.055(2) -0.017(2) -0.038(2) -0.004(2)
F2 0.069(3) 0.076(3) 0.097(3) 0.015(3) -0.054(3) -0.037(2)
F3 0.065(3) 0.058(3) 0.091(3) -0.026(2) -0.054(2) 0.013(2)
N1 0.025(2) 0.025(2) 0.034(2) -0.0099(17) -0.0108(18) -0.0045(16)
N2 0.026(2) 0.028(2) 0.025(2) -0.0096(17) -0.0045(16) -0.0101(17)
N3 0.030(2) 0.029(2) 0.0243(19) -0.0088(17) -0.0049(17) -0.0118(17)
N4 0.0220(19) 0.024(2) 0.0245(19) -0.0079(16) -0.0041(16) -0.0039(16)
N5 0.031(2) 0.030(2) 0.029(2) -0.0062(18) -0.0056(18) -0.0124(18)
N6 0.034(2) 0.032(2) 0.022(2) -0.0003(17) -0.0088(17) -0.0123(18)
N7 0.023(2) 0.030(2) 0.028(2) -0.0072(17) -0.0049(17) -0.0102(17)
N8 0.027(2) 0.027(2) 0.025(2) -0.0064(17) -0.0051(17) -0.0088(17)
N9 0.086(5) 0.077(5) 0.060(4) -0.017(3) -0.035(4) -0.031(4)
C1 0.023(2) 0.024(2) 0.026(2) -0.0077(19) -0.0066(19) -0.0051(18)
C2 0.033(3) 0.032(3) 0.045(3) -0.016(2) -0.014(2) 0.002(2)
C3 0.033(3) 0.028(3) 0.031(3) -0.011(2) -0.003(2) -0.011(2)
C4 0.036(3) 0.032(3) 0.042(3) -0.016(2) -0.005(2) -0.007(2)
C5 0.042(3) 0.039(3) 0.051(3) -0.025(3) -0.005(3) -0.010(3)
C6 0.053(4) 0.042(3) 0.045(3) -0.024(3) -0.009(3) -0.018(3)
C7 0.033(3) 0.041(3) 0.037(3) -0.018(2) -0.006(2) -0.013(2)
C8 0.030(3) 0.033(3) 0.030(2) -0.013(2) -0.004(2) -0.012(2)
C9 0.027(2) 0.031(3) 0.026(2) -0.009(2) -0.0073(19) -0.009(2)
C10 0.023(2) 0.028(2) 0.021(2) -0.0040(18) -0.0080(18) -0.0071(19)
C11 0.025(2) 0.027(2) 0.025(2) -0.0062(19) -0.0037(19) -0.0094(19)
C12 0.024(2) 0.028(3) 0.032(3) -0.005(2) -0.010(2) -0.0051(19)
C13 0.029(3) 0.035(3) 0.034(3) -0.003(2) -0.013(2) -0.011(2)
C14 0.045(3) 0.043(3) 0.048(3) -0.010(3) -0.020(3) -0.010(3)
C15 0.029(3) 0.033(3) 0.027(2) -0.005(2) -0.007(2) -0.014(2)
C16 0.026(2) 0.026(2) 0.022(2) -0.0052(18) -0.0035(18) -0.0113(19)
C17 0.027(2) 0.026(3) 0.026(2) -0.010(2) 0.001(2) -0.008(2)
C18 0.033(3) 0.031(3) 0.035(3) -0.008(2) -0.006(2) -0.004(2)
C19 0.040(3) 0.034(3) 0.047(3) -0.012(3) -0.006(3) -0.001(2)
C20 0.046(3) 0.033(3) 0.044(3) -0.019(3) 0.001(3) -0.008(3)
C21 0.044(3) 0.031(3) 0.034(3) -0.013(2) -0.003(2) -0.013(2)
C22 0.027(2) 0.028(3) 0.026(2) -0.009(2) 0.005(2) -0.011(2)
C23 0.041(3) 0.042(3) 0.037(3) -0.017(2) -0.013(2) -0.012(2)
C24 0.028(2) 0.025(2) 0.024(2) -0.0068(19) -0.0052(19) -0.0109(19)
C25 0.032(3) 0.050(4) 0.039(3) -0.009(3) -0.006(2) -0.021(3)
C26 0.039(3) 0.028(3) 0.029(3) -0.007(2) -0.003(2) -0.014(2)
C27 0.045(3) 0.042(3) 0.037(3) -0.006(3) -0.002(3) -0.023(3)
C28 0.064(4) 0.039(3) 0.033(3) -0.004(3) 0.003(3) -0.025(3)
C29 0.064(4) 0.044(4) 0.026(3) 0.003(2) -0.006(3) -0.017(3)
C30 0.053(4) 0.042(3) 0.032(3) -0.001(3) -0.012(3) -0.013(3)
C31 0.042(3) 0.030(3) 0.026(2) -0.003(2) -0.006(2) -0.014(2)
C32 0.035(3) 0.035(3) 0.031(3) -0.002(2) -0.016(2) -0.011(2)
C33 0.027(2) 0.030(3) 0.028(2) -0.007(2) -0.009(2) -0.010(2)
C34 0.031(3) 0.031(3) 0.029(2) -0.006(2) -0.011(2) -0.009(2)
C35 0.036(3) 0.053(4) 0.045(3) -0.004(3) -0.018(3) -0.020(3)
C36 0.048(4) 0.080(5) 0.044(3) 0.000(3) -0.027(3) -0.028(4)
C37 0.054(4) 0.058(4) 0.036(3) 0.009(3) -0.024(3) -0.025(3)
C38 0.026(2) 0.023(2) 0.024(2) -0.0077(18) -0.0079(19) -0.0046(18)
C39 0.025(2) 0.029(3) 0.029(2) -0.012(2) -0.001(2) -0.007(2)
C40 0.031(3) 0.044(3) 0.039(3) -0.012(3) -0.005(2) -0.015(2)
C41 0.030(3) 0.055(4) 0.048(3) -0.018(3) 0.004(3) -0.024(3)
C42 0.036(3) 0.046(3) 0.039(3) -0.009(3) -0.001(2) -0.016(3)
C43 0.038(3) 0.034(3) 0.030(3) -0.008(2) -0.004(2) -0.013(2)
C44 0.027(2) 0.025(3) 0.031(3) -0.009(2) -0.004(2) -0.006(2)
C45 0.037(3) 0.039(3) 0.026(2) -0.004(2) -0.013(2) -0.005(2)
C46 0.063(4) 0.049(4) 0.039(3) -0.009(3) -0.015(3) -0.026(3)
C47 0.054(4) 0.063(5) 0.062(4) -0.015(4) -0.022(4) -0.013(3)

loop_
_atom_type_symbol
_atom_type_description
_atom_type_scat_dispersion_real
_atom_type_scat_dispersion_imag
_atom_type_scat_source
C C 0.0033 0.0016 'International Tables Vol C Tables 4.2.6.8 and 6.1.1.4'
H H 0.0000 0.0000 'International Tables Vol C Tables 4.2.6.8 and 6.1.1.4'
N N 0.0061 0.0033 'International Tables Vol C Tables 4.2.6.8 and 6.1.1.4'
F F 0.0171 0.0103 'International Tables Vol C Tables 4.2.6.8 and 6.1.1.4'
Os Os -1.2165 7.6030 'International Tables Vol C Tables 4.2.6.8 and 6.1.1.4'

loop_
_geom_angle_atom_site_label_1
_geom_angle_atom_site_label_2
_geom_angle_atom_site_label_3
_geom_angle
C10 Os C38 104.34(18)
C10 Os C24 105.57(19)
C38 Os C24 150.09(19)
C10 Os C1 75.35(19)
C38 Os C1 91.62(18)
C24 Os C1 95.37(18)
C10 Os C16 75.05(19)
C38 Os C16 95.24(18)
C24 Os C16 92.89(18)
C1 Os C16 150.40(19)
C10 Os C33 178.34(19)
C38 Os C33 75.20(19)
C24 Os C33 74.92(19)
C1 Os C33 106.23(19)
C16 Os C33 103.37(19)
C1 N1 C3 111.3(4)
C1 N1 C2 125.1(4)
C3 N1 C2 123.5(4)
C1 N2 C8 110.9(4)
C1 N2 C9 115.8(4)
C8 N2 C9 133.3(4)
C16 N3 C22 111.2(4)
C16 N3 C23 124.3(4)
C22 N3 C23 124.5(4)
C16 N4 C17 110.9(4)
C16 N4 C11 115.7(4)
C17 N4 C11 133.4(4)
C24 N5 C26 111.3(4)
C24 N5 C25 124.5(4)
C26 N5 C25 124.2(4)
C24 N6 C31 110.9(4)
C24 N6 C32 115.8(4)
C31 N6 C32 133.3(4)
C38 N7 C39 110.5(4)
C38 N7 C34 115.3(4)
C39 N7 C34 134.1(4)
C38 N8 C44 111.4(4)
C38 N8 C45 125.5(4)
C44 N8 C45 123.0(4)
N1 C1 N2 104.9(4)
N1 C1 Os 137.2(4)
N2 C1 Os 117.8(3)
N1 C2 H2A 109.5
N1 C2 H2B 109.5
H2A C2 H2B 109.5
N1 C2 H2C 109.5
H2A C2 H2C 109.5
H2B C2 H2C 109.5
C4 C3 N1 130.7(5)
C4 C3 C8 122.2(5)
N1 C3 C8 107.1(4)
C5 C4 C3 116.6(6)
C5 C4 H4 121.7
C3 C4 H4 121.7
C4 C5 C6 121.4(5)
C4 C5 H5 119.3
C6 C5 H5 119.3
C7 C6 C5 121.9(5)
C7 C6 H6 119.0
C5 C6 H6 119.0
C8 C7 C6 116.4(5)
C8 C7 H7 121.8
C6 C7 H7 121.8
C7 C8 C3 121.4(5)
C7 C8 N2 132.8(5)
C3 C8 N2 105.8(4)
C15 C9 C10 122.4(5)
C15 C9 N2 127.8(4)
C10 C9 N2 109.8(4)
C11 C10 C9 117.1(4)
C11 C10 Os 121.6(3)
C9 C10 Os 121.2(4)
C12 C11 C10 122.7(5)
C12 C11 N4 127.7(5)
C10 C11 N4 109.6(4)
C11 C12 C13 117.7(5)
C11 C12 H12 121.2
C13 C12 H12 121.2
C15 C13 C12 122.3(5)
C15 C13 C14 117.3(5)
C12 C13 C14 120.4(5)
F2 C14 F3 105.3(5)
F2 C14 F1 104.3(5)
F3 C14 F1 104.9(5)
F2 C14 C13 113.6(5)
F3 C14 C13 114.0(5)
F1 C14 C13 113.7(5)
C9 C15 C13 117.8(5)
C9 C15 H15 121.1
C13 C15 H15 121.1
N3 C16 N4 104.9(4)
N3 C16 Os 137.2(4)
N4 C16 Os 117.9(3)
C22 C17 C18 121.4(5)
C22 C17 N4 105.9(4)
C18 C17 N4 132.7(5)
C19 C18 C17 115.9(5)
C19 C18 H18 122.0
C17 C18 H18 122.0
C20 C19 C18 122.3(6)
C20 C19 H19 118.9
C18 C19 H19 118.9
C21 C20 C19 121.6(5)
C21 C20 H20 119.2
C19 C20 H20 119.2
C20 C21 C22 116.7(6)
C20 C21 H21 121.7
C22 C21 H21 121.7
C21 C22 C17 122.0(5)
C21 C22 N3 130.8(5)
C17 C22 N3 107.2(4)
N3 C23 H23A 109.5
N3 C23 H23B 109.5
H23A C23 H23B 109.5
N3 C23 H23C 109.5
H23A C23 H23C 109.5
H23B C23 H23C 109.5
N5 C24 N6 105.0(4)
N5 C24 Os 136.8(4)
N6 C24 Os 118.3(3)
N5 C25 H25A 109.5
N5 C25 H25B 109.5
H25A C25 H25B 109.5
N5 C25 H25C 109.5
H25A C25 H25C 109.5
H25B C25 H25C 109.5
C27 C26 N5 131.1(5)
C27 C26 C31 121.5(5)
N5 C26 C31 107.4(4)
C26 C27 C28 117.0(6)
C26 C27 H27 121.5
C28 C27 H27 121.5
C29 C28 C27 121.4(6)
C29 C28 H28 119.3
C27 C28 H28 119.3
C28 C29 C30 122.6(6)
C28 C29 H29 118.7
C30 C29 H29 118.7
C31 C30 C29 116.5(6)
C31 C30 H30 121.8
C29 C30 H30 121.8
C30 C31 C26 121.0(5)
C30 C31 N6 133.6(5)
C26 C31 N6 105.4(4)
C37 C32 C33 122.6(5)
C37 C32 N6 127.8(5)
C33 C32 N6 109.6(4)
C32 C33 C34 117.7(5)
C32 C33 Os 121.4(4)
C34 C33 Os 120.9(4)
C35 C34 C33 122.0(5)
C35 C34 N7 127.8(5)
C33 C34 N7 110.2(4)
C34 C35 C36 118.2(5)
C34 C35 H35 120.9
C36 C35 H35 120.9
C37 C36 C35 121.7(5)
C37 C36 H36 119.2
C35 C36 H36 119.2
C32 C37 C36 117.8(5)
C32 C37 H37 121.1
C36 C37 H37 121.1
N8 C38 N7 104.8(4)
N8 C38 Os 136.7(4)
N7 C38 Os 118.4(3)
C44 C39 C40 121.1(5)
C44 C39 N7 106.1(4)
C40 C39 N7 132.8(5)
C41 C40 C39 115.8(5)
C41 C40 H40 122.1
C39 C40 H40 122.1
C40 C41 C42 122.9(5)
C40 C41 H41 118.6
C42 C41 H41 118.6
C43 C42 C41 120.9(5)
C43 C42 H42 119.5
C41 C42 H42 119.5
C42 C43 C44 117.1(5)
C42 C43 H43 121.4
C44 C43 H43 121.4
C43 C44 C39 122.2(5)
C43 C44 N8 130.7(5)
C39 C44 N8 107.1(4)
N8 C45 H45A 109.5
N8 C45 H45B 109.5
H45A C45 H45B 109.5
N8 C45 H45C 109.5
H45A C45 H45C 109.5
H45B C45 H45C 109.5
N9 C46 C47 178.6(8)
C46 C47 H47A 109.5
C46 C47 H47B 109.5
H47A C47 H47B 109.5
C46 C47 H47C 109.5
H47A C47 H47C 109.5
H47B C47 H47C 109.5
C49A C48A C53A 120.0
C49A C48A C54A 118.5(6)
C53A C48A C54A 121.2(6)
C50A C49A C48A 120.0
C50A C49A H49A 120.0
C48A C49A H49A 120.0
C49A C50A C51A 120.0
C49A C50A H50A 120.0
C51A C50A H50A 120.0
C50A C51A C52A 120.0
C50A C51A H51A 120.0
C52A C51A H51A 120.0
C53A C52A C51A 120.0
C53A C52A H52A 120.0
C51A C52A H52A 120.0
C52A C53A C48A 120.0
C52A C53A H53A 120.0
C48A C53A H53A 120.0
C48A C54A H54A 109.5
C48A C54A H54B 109.5
H54A C54A H54B 109.5
C48A C54A H54C 109.5
H54A C54A H54C 109.5
H54B C54A H54C 109.5
C49B C48B C53B 120.0
C49B C48B C54B 118.5(5)
C53B C48B C54B 121.5(5)
C48B C49B C50B 120.0
C48B C49B H49B 120.0
C50B C49B H49B 120.0
C51B C50B C49B 120.0
C51B C50B H50B 120.0
C49B C50B H50B 120.0
C50B C51B C52B 120.0
C50B C51B H51B 120.0
C52B C51B H51B 120.0
C51B C52B C53B 120.0
C51B C52B H52B 120.0
C53B C52B H52B 120.0
C52B C53B C48B 120.0
C52B C53B H53B 120.0
C48B C53B H53B 120.0
C48B C54B H54D 109.5
C48B C54B H54E 109.5
H54D C54B H54E 109.5
C48B C54B H54F 109.5
H54D C54B H54F 109.5
H54E C54B H54F 109.5
C56A C55A C60A 120.0
C56A C55A C61A 121.8(10)
C60A C55A C61A 118.2(10)
C57A C56A C55A 120.0
C57A C56A H56A 120.0
C55A C56A H56A 120.0
C56A C57A C58A 120.0
C56A C57A H57A 120.0
C58A C57A H57A 120.0
C57A C58A C59A 120.0
C57A C58A H58A 120.0
C59A C58A H58A 120.0
C58A C59A C60A 120.0
C58A C59A H59A 120.0
C60A C59A H59A 120.0
C59A C60A C55A 120.0
C59A C60A H60A 120.0
C55A C60A H60A 120.0
C55A C61A H61A 109.5
C55A C61A H61B 109.5
H61A C61A H61B 109.5
C55A C61A H61C 109.5
H61A C61A H61C 109.5
H61B C61A H61C 109.5
C56B C55B C60B 120.0
C56B C55B C61B 120.5(14)
C60B C55B C61B 119.4(14)
C55B C56B C57B 120.0
C55B C56B H56B 120.0
C57B C56B H56B 120.0
C58B C57B C56B 120.0
C58B C57B H57B 120.0
C56B C57B H57B 120.0
C59B C58B C57B 120.0
C59B C58B H58B 120.0
C57B C58B H58B 120.0
C58B C59B C60B 120.0
C58B C59B H59B 120.0
C60B C59B H59B 120.0
C59B C60B C55B 120.0
C59B C60B H60B 120.0
C55B C60B H60B 120.0
C55B C61B H61D 109.5
C55B C61B H61E 109.5
H61D C61B H61E 109.5
C55B C61B H61F 109.5
H61D C61B H61F 109.5
H61E C61B H61F 109.5

loop_
_geom_bond_atom_site_label_1
_geom_bond_atom_site_label_2
_geom_bond_distance
Os C10 2.037(5)
Os C38 2.043(5)
Os C24 2.043(5)
Os C1 2.046(5)
Os C16 2.046(5)
Os C33 2.061(5)
F1 C14 1.349(7)
F2 C14 1.342(7)
F3 C14 1.344(7)
N1 C1 1.362(6)
N1 C3 1.393(6)
N1 C2 1.440(7)
N2 C1 1.394(6)
N2 C8 1.400(6)
N2 C9 1.413(6)
N3 C16 1.367(6)
N3 C22 1.400(6)
N3 C23 1.446(6)
N4 C16 1.397(6)
N4 C17 1.403(6)
N4 C11 1.409(6)
N5 C24 1.369(6)
N5 C26 1.387(7)
N5 C25 1.446(7)
N6 C24 1.391(6)
N6 C31 1.408(6)
N6 C32 1.424(7)
N7 C38 1.397(6)
N7 C39 1.402(6)
N7 C34 1.427(6)
N8 C38 1.363(6)
N8 C44 1.394(6)
N8 C45 1.448(6)
N9 C46 1.141(8)
C2 H2A 0.9800
C2 H2B 0.9800
C2 H2C 0.9800
C3 C4 1.388(7)
C3 C8 1.396(7)
C4 C5 1.388(8)
C4 H4 0.9500
C5 C6 1.397(9)
C5 H5 0.9500
C6 C7 1.394(8)
C6 H6 0.9500
C7 C8 1.391(7)
C7 H7 0.9500
C9 C15 1.388(7)
C9 C10 1.402(6)
C10 C11 1.400(7)
C11 C12 1.382(7)
C12 C13 1.398(7)
C12 H12 0.9500
C13 C15 1.392(7)
C13 C14 1.458(8)
C15 H15 0.9500
C17 C22 1.393(7)
C17 C18 1.400(7)
C18 C19 1.390(8)
C18 H18 0.9500
C19 C20 1.391(9)
C19 H19 0.9500
C20 C21 1.381(8)
C20 H20 0.9500
C21 C22 1.388(7)
C21 H21 0.9500
C23 H23A 0.9800
C23 H23B 0.9800
C23 H23C 0.9800
C25 H25A 0.9800
C25 H25B 0.9800
C25 H25C 0.9800
C26 C27 1.383(7)
C26 C31 1.401(8)
C27 C28 1.386(9)
C27 H27 0.9500
C28 C29 1.366(10)
C28 H28 0.9500
C29 C30 1.391(8)
C29 H29 0.9500
C30 C31 1.386(8)
C30 H30 0.9500
C32 C37 1.381(8)
C32 C33 1.386(7)
C33 C34 1.390(7)
C34 C35 1.384(7)
C35 C36 1.394(8)
C35 H35 0.9500
C36 C37 1.391(8)
C36 H36 0.9500
C37 H37 0.9500
C39 C44 1.389(7)
C39 C40 1.391(7)
C40 C41 1.385(8)
C40 H40 0.9500
C41 C42 1.388(9)
C41 H41 0.9500
C42 C43 1.368(8)
C42 H42 0.9500
C43 C44 1.383(7)
C43 H43 0.9500
C45 H45A 0.9800
C45 H45B 0.9800
C45 H45C 0.9800
C46 C47 1.444(9)
C47 H47A 0.9800
C47 H47B 0.9800
C47 H47C 0.9800
C48A C49A 1.3900
C48A C53A 1.3900
C48A C54A 1.493(6)
C49A C50A 1.3900
C49A H49A 0.9500
C50A C51A 1.3900
C50A H50A 0.9500
C51A C52A 1.3900
C51A H51A 0.9500
C52A C53A 1.3900
C52A H52A 0.9500
C53A H53A 0.9500
C54A H54A 0.9800
C54A H54B 0.9800
C54A H54C 0.9800
C48B C49B 1.3900
C48B C53B 1.3900
C48B C54B 1.497(6)
C49B C50B 1.3900
C49B H49B 0.9500
C50B C51B 1.3900
C50B H50B 0.9500
C51B C52B 1.3900
C51B H51B 0.9500
C52B C53B 1.3900
C52B H52B 0.9500
C53B H53B 0.9500
C54B H54D 0.9800
C54B H54E 0.9800
C54B H54F 0.9800
C55A C56A 1.3900
C55A C60A 1.3900
C55A C61A 1.493(9)
C56A C57A 1.3900
C56A H56A 0.9500
C57A C58A 1.3900
C57A H57A 0.9500
C58A C59A 1.3900
C58A H58A 0.9500
C59A C60A 1.3900
C59A H59A 0.9500
C60A H60A 0.9500
C61A H61A 0.9800
C61A H61B 0.9800
C61A H61C 0.9800
C55B C56B 1.3900
C55B C60B 1.3900
C55B C61B 1.499(10)
C56B C57B 1.3900
C56B H56B 0.9500
C57B C58B 1.3900
C57B H57B 0.9500
C58B C59B 1.3900
C58B H58B 0.9500
C59B C60B 1.3900
C59B H59B 0.9500
C60B H60B 0.9500
C61B H61D 0.9800
C61B H61E 0.9800
C61B H61F 0.9800
